data_2231568
loop_
_publ_author_name
'Li, Zhen'

_publ_section_title
;
 7-Amino-1,8-naphthyridin-2(1<i>H</i>)-one monohydrate
;
_journal_coeditor_code IS2766
_journal_issue 9
_journal_name_full 'Acta Crystallographica Section E'
_journal_page_first o2541
_journal_paper_doi 10.1107/S1600536811033599
_journal_volume 67
_journal_year 2011
_chemical_formula_iupac 'C8 H7 N3 O, H2 O'
_chemical_formula_moiety 'C8 H7 N3 O, H2 O'
_chemical_formula_sum 'C8 H9 N3 O2'
_chemical_formula_weight 179.18
_chemical_name_systematic
;
7-Amino-1,8-naphthyridin-2(1<i>H</i>)-one monohydrate
;
_space_group_IT_number 14
_symmetry_cell_setting monoclinic
_symmetry_space_group_name_Hall '-P 2ybc'
_symmetry_space_group_name_H-M 'P 1 21/c 1'
_atom_sites_solution_hydrogens geom
_atom_sites_solution_primary direct
_atom_sites_solution_secondary difmap
_audit_creation_method SHELXL-97
_cell_angle_alpha 90.00
_cell_angle_beta 95.19(2)
_cell_angle_gamma 90.00
_cell_formula_units_Z 4
_cell_length_a 9.5413(9)
_cell_length_b 17.1560(16)
_cell_length_c 4.9954(4)
_cell_measurement_reflns_used 2181
_cell_measurement_temperature 113(2)
_cell_measurement_theta_max 27.8
_cell_measurement_theta_min 2.1
_cell_volume 814.35(13)
_computing_cell_refinement 'SAINT (Bruker, 2004)'
_computing_data_collection 'SMART (Bruker, 2004)'
_computing_data_reduction 'SAINT (Bruker, 2004)'
_computing_molecular_graphics 'DIAMOND (Brandenburg, 1999)'
_computing_publication_material 'SHELXTL (Sheldrick, 2008)'
_computing_structure_refinement 'SHELXL97 (Sheldrick, 2008)'
_computing_structure_solution 'SHELXS97 (Sheldrick, 2008)'
_diffrn_ambient_temperature 113(2)
_diffrn_detector_area_resol_mean 14.63
_diffrn_measured_fraction_theta_full 1.000
_diffrn_measured_fraction_theta_max 1.000
_diffrn_measurement_device_type 'Bruker APEX CCD'
_diffrn_measurement_method '\w scan'
_diffrn_radiation_monochromator graphite
_diffrn_radiation_source 'fine-focus sealed tube'
_diffrn_radiation_type MoK\a
_diffrn_radiation_wavelength 0.71073
_diffrn_reflns_av_R_equivalents 0.0851
_diffrn_reflns_av_sigmaI/netI 0.0809
_diffrn_reflns_limit_h_max 11
_diffrn_reflns_limit_h_min -11
_diffrn_reflns_limit_k_max 20
_diffrn_reflns_limit_k_min -20
_diffrn_reflns_limit_l_max 5
_diffrn_reflns_limit_l_min -5
_diffrn_reflns_number 6502
_diffrn_reflns_theta_full 25.02
_diffrn_reflns_theta_max 25.02
_diffrn_reflns_theta_min 2.14
_diffrn_standards_decay_% 0
_diffrn_standards_interval_count 0
_diffrn_standards_interval_time 0
_diffrn_standards_number 0
_exptl_absorpt_coefficient_mu 0.109
_exptl_absorpt_correction_T_max 0.9978
_exptl_absorpt_correction_T_min 0.9765
_exptl_absorpt_correction_type multi-scan
_exptl_absorpt_process_details '(SADABS; Sheldrick, 1996)'
_exptl_crystal_colour Colorless
_exptl_crystal_density_diffrn 1.461
_exptl_crystal_density_method 'not measured'
_exptl_crystal_description Prism
_exptl_crystal_F_000 376
_exptl_crystal_size_max 0.22
_exptl_crystal_size_mid 0.20
_exptl_crystal_size_min 0.02
_refine_diff_density_max 0.296
_refine_diff_density_min -0.276
_refine_ls_extinction_method none
_refine_ls_goodness_of_fit_ref 0.996
_refine_ls_hydrogen_treatment constr
_refine_ls_matrix_type full
_refine_ls_number_parameters 118
_refine_ls_number_reflns 1432
_refine_ls_number_restraints 0
_refine_ls_restrained_S_all 0.996
_refine_ls_R_factor_all 0.0923
_refine_ls_R_factor_gt 0.0633
_refine_ls_shift/su_max 0.000
_refine_ls_shift/su_mean 0.000
_refine_ls_structure_factor_coef Fsqd
_refine_ls_weighting_details 'calc w=1/[\s^2^(Fo^2^)+(0.0752P)^2^+0.0000P] where P=(Fo^2^+2Fc^2^)/3'
_refine_ls_weighting_scheme calc
_refine_ls_wR_factor_gt 0.1523
_refine_ls_wR_factor_ref 0.1710
_reflns_number_gt 906
_reflns_number_total 1432
_reflns_threshold_expression I>2\s(I)
_cod_data_source_file is2766.cif
_cod_data_source_block I
_cod_original_cell_volume 814.34(13)
_cod_original_sg_symbol_H-M 'P 21/c'
_cod_database_code 2231568
_cod_database_fobs_code 2231568

loop_
_symmetry_equiv_pos_as_xyz
'x, y, z'
'-x, y+1/2, -z+1/2'
'-x, -y, -z'
'x, -y-1/2, z-1/2'

loop_
_atom_site_type_symbol
_atom_site_label
_atom_site_fract_x
_atom_site_fract_y
_atom_site_fract_z
_atom_site_U_iso_or_equiv
_atom_site_adp_type
_atom_site_calc_flag
_atom_site_refinement_flags
_atom_site_occupancy
_atom_site_symmetry_multiplicity
O O1 0.1654(2) 0.58746(12) 0.1928(4) 0.0401(6) Uani d . 1 1
O O2 -0.0186(2) 0.71471(12) 0.0843(4) 0.0461(7) Uani d . 1 1
H H2A -0.0189 0.7369 0.2365 0.055 Uiso d R 1 1
H H2B 0.0386 0.6772 0.1179 0.055 Uiso d R 1 1
N N1 0.8793(2) 0.52074(14) 0.2402(5) 0.0381(7) Uani d . 1 1
H H1A 0.8606 0.4889 0.1089 0.046 Uiso calc R 1 1
H H1B 0.9651 0.5281 0.3036 0.046 Uiso calc R 1 1
N N2 0.6422(2) 0.54442(13) 0.2362(4) 0.0286(6) Uani d . 1 1
N N3 0.4034(2) 0.56892(13) 0.2314(4) 0.0290(6) Uani d . 1 1
H H1 0.3930 0.5370 0.0984 0.035 Uiso calc R 1 1
C C1 0.7755(3) 0.55862(17) 0.3454(6) 0.0333(7) Uani d . 1 1
C C2 0.8036(3) 0.61017(18) 0.5674(6) 0.0364(8) Uani d . 1 1
H H2 0.8978 0.6187 0.6399 0.044 Uiso calc R 1 1
C C3 0.6969(3) 0.64711(17) 0.6756(6) 0.0348(8) Uani d . 1 1
H H3 0.7160 0.6817 0.8229 0.042 Uiso calc R 1 1
C C4 0.5572(3) 0.63391(17) 0.5685(6) 0.0322(7) Uani d . 1 1
C C5 0.4358(3) 0.66882(16) 0.6616(6) 0.0363(8) Uani d . 1 1
H H5 0.4467 0.7030 0.8116 0.044 Uiso calc R 1 1
C C6 0.3041(3) 0.65478(17) 0.5423(6) 0.0344(8) Uani d . 1 1
H H6 0.2250 0.6792 0.6093 0.041 Uiso calc R 1 1
C C7 0.2846(3) 0.60331(16) 0.3161(6) 0.0335(8) Uani d . 1 1
C C8 0.5372(3) 0.58251(15) 0.3459(6) 0.0285(7) Uani d . 1 1

loop_
_atom_site_aniso_label
_atom_site_aniso_U_11
_atom_site_aniso_U_22
_atom_site_aniso_U_33
_atom_site_aniso_U_12
_atom_site_aniso_U_13
_atom_site_aniso_U_23
O1 0.0361(12) 0.0370(14) 0.0470(14) 0.0041(9) 0.0037(10) 0.0006(10)
O2 0.0615(15) 0.0333(13) 0.0421(14) 0.0105(11) -0.0025(12) 0.0020(10)
N1 0.0301(13) 0.0420(17) 0.0423(18) -0.0001(11) 0.0036(12) -0.0050(13)
N2 0.0308(13) 0.0253(13) 0.0296(15) -0.0033(10) 0.0024(11) 0.0030(11)
N3 0.0345(13) 0.0261(13) 0.0265(15) 0.0028(10) 0.0032(11) -0.0016(10)
C1 0.0382(17) 0.0269(17) 0.0348(19) -0.0047(14) 0.0025(14) 0.0073(14)
C2 0.0387(17) 0.0306(18) 0.039(2) -0.0079(13) -0.0035(15) 0.0043(14)
C3 0.0460(18) 0.0258(17) 0.0317(19) -0.0060(14) -0.0013(15) 0.0006(13)
C4 0.0431(17) 0.0230(16) 0.0305(19) 0.0002(13) 0.0042(14) 0.0037(13)
C5 0.053(2) 0.0227(16) 0.0334(19) 0.0011(14) 0.0050(15) -0.0003(14)
C6 0.0389(17) 0.0268(17) 0.0385(19) 0.0054(13) 0.0099(15) 0.0023(14)
C7 0.0392(17) 0.0243(16) 0.0377(19) 0.0039(13) 0.0066(15) 0.0055(14)
C8 0.0364(16) 0.0192(15) 0.0300(18) -0.0014(12) 0.0037(14) 0.0056(13)

loop_
_atom_type_symbol
_atom_type_description
_atom_type_scat_dispersion_real
_atom_type_scat_dispersion_imag
_atom_type_scat_source
C C 0.0033 0.0016 'International Tables Vol C Tables 4.2.6.8 and 6.1.1.4'
H H 0.0000 0.0000 'International Tables Vol C Tables 4.2.6.8 and 6.1.1.4'
N N 0.0061 0.0033 'International Tables Vol C Tables 4.2.6.8 and 6.1.1.4'
O O 0.0106 0.0060 'International Tables Vol C Tables 4.2.6.8 and 6.1.1.4'

loop_
_geom_angle_atom_site_label_1
_geom_angle_atom_site_label_2
_geom_angle_atom_site_label_3
_geom_angle
H2A O2 H2B 102.5
C1 N1 H1A 120.0
C1 N1 H1B 120.0
H1A N1 H1B 120.0
C8 N2 C1 116.8(3)
C8 N3 C7 124.0(3)
C8 N3 H1 118.0
C7 N3 H1 118.0
N1 C1 N2 117.2(3)
N1 C1 C2 121.1(3)
N2 C1 C2 121.7(3)
C3 C2 C1 120.5(3)
C3 C2 H2 119.8
C1 C2 H2 119.8
C2 C3 C4 119.5(3)
C2 C3 H3 120.2
C4 C3 H3 120.2
C3 C4 C8 116.9(3)
C3 C4 C5 125.4(3)
C8 C4 C5 117.6(3)
C6 C5 C4 122.0(3)
C6 C5 H5 119.0
C4 C5 H5 119.0
C5 C6 C7 120.2(3)
C5 C6 H6 119.9
C7 C6 H6 119.9
O1 C7 N3 118.9(3)
O1 C7 C6 124.0(3)
N3 C7 C6 117.1(3)
N2 C8 N3 116.4(3)
N2 C8 C4 124.5(3)
N3 C8 C4 119.2(3)

loop_
_geom_bond_atom_site_label_1
_geom_bond_atom_site_label_2
_geom_bond_distance
O1 C7 1.273(3)
O2 H2A 0.8500
O2 H2B 0.8500
N1 C1 1.332(4)
N1 H1A 0.8600
N1 H1B 0.8600
N2 C8 1.353(3)
N2 C1 1.360(3)
N3 C8 1.370(3)
N3 C7 1.378(3)
N3 H1 0.8600
C1 C2 1.425(4)
C2 C3 1.353(4)
C2 H2 0.9500
C3 C4 1.409(4)
C3 H3 0.9500
C4 C8 1.418(4)
C4 C5 1.419(4)
C5 C6 1.363(4)
C5 H5 0.9500
C6 C7 1.433(4)
C6 H6 0.9500

loop_
_geom_hbond_atom_site_label_D
_geom_hbond_atom_site_label_H
_geom_hbond_atom_site_label_A
_geom_hbond_site_symmetry_A
_geom_hbond_distance_DH
_geom_hbond_distance_HA
_geom_hbond_distance_DA
_geom_hbond_angle_DHA
_geom_hbond_publ_flag
N1 H1A O1 3_665 0.86 2.00 2.853(3) 175.1 y
N1 H1B O1 1_655 0.86 2.28 2.989(3) 140.2 y
N3 H1 N2 3_665 0.86 2.18 3.040(3) 177.8 y
O2 H2A O2 4_576 0.85 1.93 2.7758(18) 178.9 y
O2 H2B O1 . 0.85 1.97 2.823(3) 177.9 y

loop_
_geom_torsion_atom_site_label_1
_geom_torsion_atom_site_label_2
_geom_torsion_atom_site_label_3
_geom_torsion_atom_site_label_4
_geom_torsion
C8 N2 C1 N1 179.3(3)
C8 N2 C1 C2 1.0(4)
N1 C1 C2 C3 -178.7(3)
N2 C1 C2 C3 -0.4(4)
C1 C2 C3 C4 0.4(5)
C2 C3 C4 C8 -1.0(4)
C2 C3 C4 C5 -179.8(3)
C3 C4 C5 C6 178.1(3)
C8 C4 C5 C6 -0.7(4)
C4 C5 C6 C7 0.1(4)
C8 N3 C7 O1 179.0(2)
C8 N3 C7 C6 -1.6(4)
C5 C6 C7 O1 -179.6(3)
C5 C6 C7 N3 0.9(4)
C1 N2 C8 N3 178.8(2)
C1 N2 C8 C4 -1.7(4)
C7 N3 C8 N2 -179.4(2)
C7 N3 C8 C4 1.1(4)
C3 C4 C8 N2 1.7(4)
C5 C4 C8 N2 -179.4(3)
C3 C4 C8 N3 -178.8(2)
C5 C4 C8 N3 0.1(4)

loop_
_cod_related_entry_id
_cod_related_entry_database
_cod_related_entry_code
1 ChemSpider 30656947
